data_4346069
loop_
_publ_author_name
'Liu, Lin'
'Han, Zheng-Bo'
'Wang, Shi-Ming'
'Yuan, Da-Qiang'
'Ng, Seik Weng'

_publ_section_title
;
 Robust molecular bowl-based metal-organic frameworks with open metal
 sites: size modulation to increase the catalytic activity.
;
_journal_issue 8
_journal_name_full 'Inorganic chemistry'
_journal_page_first 3719
_journal_page_last 3721
_journal_paper_doi 10.1021/acs.inorgchem.5b00185
_journal_volume 54
_journal_year 2015
_chemical_formula_moiety '[Pb4 (C3 H7 N O) (C12 H12 O4)4], 0.5(H2 O)'
_chemical_formula_sum 'C60 H77 N4 O20.5 Pb4'
_chemical_formula_weight 2011.01
_space_group_crystal_system tetragonal
_space_group_IT_number 104
_space_group_name_Hall 'P 4 -2n'
_space_group_name_H-M_alt 'P 4 n c'
_atom_sites_solution_hydrogens geom
_audit_creation_method SHELXL-97
_cell_angle_alpha 90
_cell_angle_beta 90
_cell_angle_gamma 90
_cell_formula_units_Z 2
_cell_length_a 20.7139(3)
_cell_length_b 20.7139
_cell_length_c 8.1430(2)
_cell_measurement_reflns_used 4960
_cell_measurement_temperature 100(2)
_cell_measurement_theta_max 27.4760
_cell_measurement_theta_min 2.6650
_cell_volume 3493.88(10)
_computing_structure_refinement 'SHELXL-97 (Sheldrick, 2008)'
_computing_structure_solution 'SHELXS-97 (Sheldrick, 2008)'
_diffrn_ambient_temperature 100(2)
_diffrn_detector_area_resol_mean 10.4041
_diffrn_measured_fraction_theta_full 0.996
_diffrn_measured_fraction_theta_max 0.998
_diffrn_measurement_device_type 'Agilent Technologies SuperNova Dual diffractometer with Atlas detector'
_diffrn_measurement_method '\w scan'
_diffrn_radiation_monochromator Mirror
_diffrn_radiation_source 'SuperNova (Mo) X-ray Source'
_diffrn_radiation_type MoK\a
_diffrn_radiation_wavelength 0.71073
_diffrn_reflns_av_R_equivalents 0.0353
_diffrn_reflns_av_unetI/netI 0.0405
_diffrn_reflns_Laue_measured_fraction_full 0.996
_diffrn_reflns_Laue_measured_fraction_max 0.998
_diffrn_reflns_limit_h_max 26
_diffrn_reflns_limit_h_min -25
_diffrn_reflns_limit_k_max 26
_diffrn_reflns_limit_k_min -20
_diffrn_reflns_limit_l_max 10
_diffrn_reflns_limit_l_min -10
_diffrn_reflns_number 12531
_diffrn_reflns_point_group_measured_fraction_full 0.996
_diffrn_reflns_point_group_measured_fraction_max 0.995
_diffrn_reflns_theta_full 25.242
_diffrn_reflns_theta_max 27.556
_diffrn_reflns_theta_min 2.781
_diffrn_standards_decay_% 0
_diffrn_standards_interval_count 0
_diffrn_standards_interval_time 0
_diffrn_standards_number 0
_exptl_absorpt_coefficient_mu 9.679
_exptl_absorpt_correction_T_max 1.00000
_exptl_absorpt_correction_T_min 0.58234
_exptl_absorpt_correction_type multi-scan
_exptl_absorpt_process_details 'CrysAlis PRO (Agilent, 2014)'
_exptl_crystal_colour colorless
_exptl_crystal_density_diffrn 1.912
_exptl_crystal_description prism
_exptl_crystal_F_000 1914
_exptl_crystal_size_max 0.300
_exptl_crystal_size_mid 0.050
_exptl_crystal_size_min 0.050
_platon_squeeze_details
;
 The Pb1 atom is disordered over two positions in a nearly 1:1 ratio.  

The formula was established on the basis of C&H elemental analysis to consists
of one tetranuclear molecule and four water molecules.  Because of the disorder
in the heavy atom, the water molecule is also probably disordered in the same
ratio.  

When only normal Pb--O bonds are considered, the Pb1 and Pb1' atoms are 
four-coordinate; the lone-pair of electrons is stereochemically active.

The electron density of the 4 water molecules in each of the two Wyckoff 2a 
sites were treated by the SQUEEZE option in PLATON.
;
_refine_diff_density_max 0.813
_refine_diff_density_min -0.771
_refine_diff_density_rms 0.129
_refine_ls_abs_structure_details '1859 Friedel pairs'
_refine_ls_abs_structure_Flack -0.014(7)
_refine_ls_extinction_method none
_refine_ls_goodness_of_fit_ref 1.025
_refine_ls_hydrogen_treatment constr
_refine_ls_matrix_type full
_refine_ls_number_parameters 189
_refine_ls_number_reflns 4027
_refine_ls_number_restraints 23
_refine_ls_restrained_S_all 1.096
_refine_ls_R_factor_all 0.0311
_refine_ls_R_factor_gt 0.0260
_refine_ls_shift/su_max 0.001
_refine_ls_shift/su_mean 0.001
_refine_ls_structure_factor_coef Fsqd
_refine_ls_weighting_details
;
 w=1/[\s^2^(Fo^2^)+(0.0174P)^2^+3.2015P]
 where P=(Fo^2^+2Fc^2^)/3
;
_refine_ls_weighting_scheme calc
_refine_ls_wR_factor_gt 0.0517
_refine_ls_wR_factor_ref 0.0537
_reflns_Friedel_coverage 0.857
_reflns_Friedel_fraction_full 0.995
_reflns_Friedel_fraction_max 0.990
_reflns_number_gt 3651
_reflns_number_total 4027
_reflns_threshold_expression 'I > 2\s(I)'
_cod_data_source_file ic5b00185_si_002.cif
_cod_data_source_block 1
_cod_database_code 4346069
_shelx_estimated_absorpt_t_min 0.159
_shelx_estimated_absorpt_t_max 0.643

loop_
_space_group_symop_operation_xyz
'x, y, z'
'-x, -y, z'
'-y, x, z'
'y, -x, z'
'x+1/2, -y+1/2, z+1/2'
'-x+1/2, y+1/2, z+1/2'
'-y+1/2, -x+1/2, z+1/2'
'y+1/2, x+1/2, z+1/2'

loop_
_atom_site_label
_atom_site_type_symbol
_atom_site_fract_x
_atom_site_fract_y
_atom_site_fract_z
_atom_site_U_iso_or_equiv
_atom_site_adp_type
_atom_site_occupancy
_atom_site_site_symmetry_order
_atom_site_calc_flag
_atom_site_refinement_flags_posn
_atom_site_refinement_flags_adp
Pb1 Pb 0.73891(2) 0.27275(2) 0.50041(12) 0.01058(8) Uani 1 1 d . .
O1 O 0.7861(3) 0.3345(2) 0.2392(7) 0.0183(12) Uani 1 1 d D .
O2 O 0.7400(3) 0.3871(3) 0.4438(6) 0.0237(14) Uani 1 1 d D .
O3 O 0.7188(3) 0.6266(3) 0.4218(6) 0.0199(13) Uani 1 1 d D .
O4 O 0.7797(2) 0.6799(2) 0.2446(7) 0.0168(12) Uani 1 1 d D .
O5 O 0.6904(2) 0.3226(2) 0.7584(7) 0.0199(12) Uani 1 1 d D .
N1 N 0.6535(3) 0.4094(3) 0.9033(9) 0.035(2) Uani 1 1 d D .
C1 C 0.7677(3) 0.3865(3) 0.3045(8) 0.0149(17) Uani 1 1 d D .
C2 C 0.7804(2) 0.44930(16) 0.2178(5) 0.0114(15) Uani 1 1 d DG .
C3 C 0.8121(2) 0.45036(15) 0.0675(5) 0.0150(16) Uani 1 1 d G .
H3 H 0.8252 0.4111 0.0174 0.018 Uiso 1 1 calc R U
C4 C 0.8247(2) 0.50891(19) -0.0095(4) 0.0147(13) Uani 1 1 d DG .
C5 C 0.8056(2) 0.56640(15) 0.0639(5) 0.0145(16) Uani 1 1 d G .
H5 H 0.8142 0.6064 0.0112 0.017 Uiso 1 1 calc R U
C6 C 0.7738(2) 0.56534(16) 0.2142(5) 0.0130(16) Uani 1 1 d DG .
C7 C 0.7612(2) 0.5068(2) 0.2912(4) 0.0129(16) Uani 1 1 d G .
H7 H 0.7395 0.5061 0.3940 0.015 Uiso 1 1 calc R U
C8 C 0.7558(3) 0.6280(3) 0.2973(8) 0.0139(16) Uani 1 1 d D .
C9 C 0.8585(3) 0.5127(3) -0.1768(8) 0.0155(16) Uani 1 1 d D .
C10 C 0.8765(4) 0.4485(3) -0.2396(10) 0.028(2) Uani 1 1 d D .
H10A H 0.8375 0.4221 -0.2524 0.043 Uiso 1 1 calc R U
H10B H 0.9059 0.4275 -0.1620 0.043 Uiso 1 1 calc R U
H10C H 0.8979 0.4531 -0.3463 0.043 Uiso 1 1 calc R U
C11 C 0.8151(4) 0.5440(4) -0.2975(8) 0.025(2) Uani 1 1 d D .
H11A H 0.7760 0.5178 -0.3110 0.037 Uiso 1 1 calc R U
H11B H 0.8373 0.5478 -0.4034 0.037 Uiso 1 1 calc R U
H11C H 0.8031 0.5871 -0.2580 0.037 Uiso 1 1 calc R U
C12 C 0.9181(3) 0.5518(4) -0.1595(9) 0.0225(19) Uani 1 1 d D .
H12A H 0.9409 0.5533 -0.2649 0.034 Uiso 1 1 calc R U
H12B H 0.9462 0.5322 -0.0763 0.034 Uiso 1 1 calc R U
H12C H 0.9067 0.5958 -0.1257 0.034 Uiso 1 1 calc R U
C13 C 0.6803(3) 0.3816(4) 0.7749(10) 0.035(2) Uani 1 1 d D .
H13 H 0.6931 0.4090 0.6870 0.042 Uiso 1 1 calc R U
C14 C 0.6333(5) 0.3697(5) 1.0421(10) 0.039(3) Uani 1 1 d D .
H14A H 0.6253 0.3255 1.0045 0.059 Uiso 1 1 calc R U
H14B H 0.5937 0.3876 1.0897 0.059 Uiso 1 1 calc R U
H14C H 0.6675 0.3694 1.1255 0.059 Uiso 1 1 calc R U
C15 C 0.6455(4) 0.4781(4) 0.9097(12) 0.042(3) Uani 1 1 d D .
H15A H 0.6741 0.4962 0.9937 0.063 Uiso 1 1 calc R U
H15B H 0.6005 0.4883 0.9373 0.063 Uiso 1 1 calc R U
H15C H 0.6561 0.4968 0.8026 0.063 Uiso 1 1 calc R U

loop_
_atom_site_aniso_label
_atom_site_aniso_U_11
_atom_site_aniso_U_22
_atom_site_aniso_U_33
_atom_site_aniso_U_23
_atom_site_aniso_U_13
_atom_site_aniso_U_12
Pb1 0.01220(12) 0.01031(12) 0.00924(11) 0.0015(5) 0.0002(4) -0.00155(8)
O1 0.030(3) 0.010(3) 0.015(3) -0.001(2) 0.001(3) -0.003(2)
O2 0.036(3) 0.015(3) 0.020(3) 0.005(2) 0.008(2) -0.002(3)
O3 0.027(3) 0.014(3) 0.019(3) -0.002(2) 0.008(3) -0.001(2)
O4 0.026(3) 0.009(3) 0.016(3) 0.000(2) 0.003(3) 0.000(2)
O5 0.027(3) 0.012(3) 0.021(3) -0.001(3) 0.004(3) 0.001(2)
N1 0.036(5) 0.022(4) 0.046(5) 0.000(4) 0.007(4) -0.002(4)
C1 0.015(4) 0.014(4) 0.016(4) 0.005(3) -0.006(3) -0.006(3)
C2 0.015(4) 0.010(4) 0.008(3) 0.004(3) -0.002(3) -0.003(3)
C3 0.016(4) 0.013(4) 0.016(3) -0.002(3) -0.005(3) 0.001(3)
C4 0.015(3) 0.018(3) 0.011(3) 0.000(5) -0.006(5) -0.002(2)
C5 0.016(4) 0.015(4) 0.013(3) 0.005(3) -0.006(3) -0.002(3)
C6 0.010(4) 0.010(4) 0.020(4) 0.002(3) -0.003(3) 0.005(3)
C7 0.015(4) 0.016(4) 0.007(3) -0.002(3) 0.004(3) -0.003(3)
C8 0.015(4) 0.014(4) 0.013(4) 0.001(3) -0.008(3) 0.004(3)
C9 0.023(4) 0.009(4) 0.015(4) -0.001(3) 0.002(3) 0.001(3)
C10 0.043(6) 0.021(5) 0.022(4) 0.004(4) 0.011(4) -0.003(4)
C11 0.030(5) 0.034(5) 0.011(4) 0.002(4) -0.003(4) -0.006(4)
C12 0.028(5) 0.028(5) 0.012(4) -0.006(4) 0.000(4) 0.005(4)
C13 0.041(6) 0.032(6) 0.032(5) 0.005(5) 0.010(5) -0.008(5)
C14 0.036(5) 0.045(6) 0.037(8) -0.003(4) 0.004(4) -0.002(5)
C15 0.043(7) 0.032(6) 0.050(6) -0.007(5) 0.013(5) 0.006(5)

loop_
_atom_type_symbol
_atom_type_description
_atom_type_scat_dispersion_real
_atom_type_scat_dispersion_imag
_atom_type_scat_source
C C 0.0033 0.0016 'International Tables Vol C Tables 4.2.6.8 and 6.1.1.4'
H H 0.0000 0.0000 'International Tables Vol C Tables 4.2.6.8 and 6.1.1.4'
N N 0.0061 0.0033 'International Tables Vol C Tables 4.2.6.8 and 6.1.1.4'
O O 0.0106 0.0060 'International Tables Vol C Tables 4.2.6.8 and 6.1.1.4'
Pb Pb -3.3944 10.1111 'International Tables Vol C Tables 4.2.6.8 and 6.1.1.4'

loop_
_geom_angle_atom_site_label_1
_geom_angle_atom_site_label_2
_geom_angle_atom_site_label_3
_geom_angle
_geom_angle_site_symmetry_1
_geom_angle_site_symmetry_3
O2 Pb1 O3 83.5(2) . 4_565
O2 Pb1 O5 76.26(16) . .
O3 Pb1 O5 79.02(17) 4_565 .
O2 Pb1 O4 104.87(17) . 4_565
O3 Pb1 O4 51.47(15) 4_565 4_565
O5 Pb1 O4 129.23(16) . 4_565
O2 Pb1 O1 51.21(16) . .
O3 Pb1 O1 96.13(18) 4_565 .
O5 Pb1 O1 127.37(15) . .
O4 Pb1 O1 74.87(17) 4_565 .
O2 Pb1 O1 91.69(18) . 8_545
O3 Pb1 O1 149.32(16) 4_565 8_545
O5 Pb1 O1 70.42(16) . 8_545
O4 Pb1 O1 156.49(14) 4_565 8_545
O1 Pb1 O1 104.39(18) . 8_545
O2 Pb1 O4 144.40(16) . 6_645
O3 Pb1 O4 96.07(17) 4_565 6_645
O5 Pb1 O4 68.80(16) . 6_645
O4 Pb1 O4 102.36(17) 4_565 6_645
O1 Pb1 O4 161.51(14) . 6_645
O1 Pb1 O4 70.68(16) 8_545 6_645
C1 O1 Pb1 87.9(4) . .
C1 O2 Pb1 99.4(4) . .
C8 O3 Pb1 98.4(4) . 3_655
C8 O4 Pb1 88.0(4) . 3_655
C13 O5 Pb1 123.5(5) . .
C13 N1 C15 120.6(8) . .
C13 N1 C14 119.3(7) . .
C15 N1 C14 120.0(8) . .
O1 C1 O2 121.4(6) . .
O1 C1 C2 119.3(6) . .
O2 C1 C2 119.2(6) . .
C3 C2 C7 120.0 . .
C3 C2 C1 120.7(4) . .
C7 C2 C1 119.3(4) . .
C4 C3 C2 120.0 . .
C4 C3 H3 120.0 . .
C2 C3 H3 120.0 . .
C5 C4 C3 120.0 . .
C5 C4 C9 117.9(3) . .
C3 C4 C9 122.1(3) . .
C6 C5 C4 120.0 . .
C6 C5 H5 120.0 . .
C4 C5 H5 120.0 . .
C5 C6 C7 120.0 . .
C5 C6 C8 119.9(4) . .
C7 C6 C8 120.1(4) . .
C6 C7 C2 120.0 . .
C6 C7 H7 120.0 . .
C2 C7 H7 120.0 . .
O4 C8 O3 121.9(6) . .
O4 C8 C6 119.0(6) . .
O3 C8 C6 119.1(6) . .
C10 C9 C11 108.6(6) . .
C10 C9 C12 108.4(6) . .
C11 C9 C12 109.3(6) . .
C10 C9 C4 112.1(5) . .
C11 C9 C4 109.5(5) . .
C12 C9 C4 108.8(5) . .
C9 C10 H10A 109.5 . .
C9 C10 H10B 109.5 . .
H10A C10 H10B 109.5 . .
C9 C10 H10C 109.5 . .
H10A C10 H10C 109.5 . .
H10B C10 H10C 109.5 . .
C9 C11 H11A 109.5 . .
C9 C11 H11B 109.5 . .
H11A C11 H11B 109.5 . .
C9 C11 H11C 109.5 . .
H11A C11 H11C 109.5 . .
H11B C11 H11C 109.5 . .
C9 C12 H12A 109.5 . .
C9 C12 H12B 109.5 . .
H12A C12 H12B 109.5 . .
C9 C12 H12C 109.5 . .
H12A C12 H12C 109.5 . .
H12B C12 H12C 109.5 . .
O5 C13 N1 125.7(8) . .
O5 C13 H13 117.1 . .
N1 C13 H13 117.1 . .
N1 C14 H14A 109.5 . .
N1 C14 H14B 109.5 . .
H14A C14 H14B 109.5 . .
N1 C14 H14C 109.5 . .
H14A C14 H14C 109.5 . .
H14B C14 H14C 109.5 . .
N1 C15 H15A 109.5 . .
N1 C15 H15B 109.5 . .
H15A C15 H15B 109.5 . .
N1 C15 H15C 109.5 . .
H15A C15 H15C 109.5 . .
H15B C15 H15C 109.5 . .

loop_
_geom_bond_atom_site_label_1
_geom_bond_atom_site_label_2
_geom_bond_distance
_geom_bond_site_symmetry_2
Pb1 O1 2.666(5) .
Pb1 O1 2.790(5) 8_545
Pb1 O2 2.414(6) .
Pb1 O3 2.419(5) 4_565
Pb1 O5 2.547(6) .
Pb1 O4 2.648(5) 4_565
Pb1 O4 2.794(5) 6_645
O1 C1 1.258(7) .
O2 C1 1.272(7) .
O3 C8 1.271(7) .
O3 Pb1 2.419(5) 3_655
O4 C8 1.257(7) .
O4 Pb1 2.648(5) 3_655
O5 C13 1.246(8) .
N1 C13 1.318(9) .
N1 C15 1.434(9) .
N1 C14 1.458(9) .
C1 C2 1.504(7) .
C2 C3 1.3900 .
C2 C7 1.3900 .
C3 C4 1.3900 .
C3 H3 0.9500 .
C4 C5 1.3900 .
C4 C9 1.533(7) .
C5 C6 1.3900 .
C5 H5 0.9500 .
C6 C7 1.3900 .
C6 C8 1.511(7) .
C7 H7 0.9500 .
C9 C10 1.473(8) .
C9 C11 1.481(8) .
C9 C12 1.482(8) .
C10 H10A 0.9800 .
C10 H10B 0.9800 .
C10 H10C 0.9800 .
C11 H11A 0.9800 .
C11 H11B 0.9800 .
C11 H11C 0.9800 .
C12 H12A 0.9800 .
C12 H12B 0.9800 .
C12 H12C 0.9800 .
C13 H13 0.9500 .
C14 H14A 0.9800 .
C14 H14B 0.9800 .
C14 H14C 0.9800 .
C15 H15A 0.9800 .
C15 H15B 0.9800 .
C15 H15C 0.9800 .

loop_
_geom_torsion_atom_site_label_1
_geom_torsion_atom_site_label_2
_geom_torsion_atom_site_label_3
_geom_torsion_atom_site_label_4
_geom_torsion
_geom_torsion_site_symmetry_1
Pb1 O1 C1 O2 0.6(7) .
Pb1 O1 C1 C2 179.1(6) .
Pb1 O2 C1 O1 -0.7(8) .
Pb1 O2 C1 C2 -179.2(5) .
O1 C1 C2 C3 -0.2(9) .
O2 C1 C2 C3 178.3(5) .
O1 C1 C2 C7 -178.8(5) .
O2 C1 C2 C7 -0.3(8) .
C7 C2 C3 C4 0.0 .
C1 C2 C3 C4 -178.6(5) .
C2 C3 C4 C5 0.0 .
C2 C3 C4 C9 -178.9(5) .
C3 C4 C5 C6 0.0 .
C9 C4 C5 C6 178.9(5) .
C4 C5 C6 C7 0.0 .
C4 C5 C6 C8 177.2(5) .
C5 C6 C7 C2 0.0 .
C8 C6 C7 C2 -177.2(5) .
C3 C2 C7 C6 0.0 .
C1 C2 C7 C6 178.6(5) .
Pb1 O4 C8 O3 4.9(7) 3_655
Pb1 O4 C8 C6 -172.6(6) 3_655
Pb1 O3 C8 O4 -5.4(8) 3_655
Pb1 O3 C8 C6 172.1(5) 3_655
C5 C6 C8 O4 -12.5(8) .
C7 C6 C8 O4 164.7(5) .
C5 C6 C8 O3 169.9(5) .
C7 C6 C8 O3 -12.9(8) .
C5 C4 C9 C10 179.6(5) .
C3 C4 C9 C10 -1.5(8) .
C5 C4 C9 C11 -59.8(6) .
C3 C4 C9 C11 119.1(5) .
C5 C4 C9 C12 59.7(6) .
C3 C4 C9 C12 -121.5(5) .
Pb1 O5 C13 N1 177.7(4) .
C15 N1 C13 O5 178.9(4) .
C14 N1 C13 O5 0.3(5) .

loop_
_platon_squeeze_void_nr
_platon_squeeze_void_average_x
_platon_squeeze_void_average_y
_platon_squeeze_void_average_z
_platon_squeeze_void_volume
_platon_squeeze_void_count_electrons
_platon_squeeze_void_content
1 0.000 0.000 -0.062 213 25 ' '
2 0.500 0.500 0.438 213 25 ' '
